data_1576499
loop_
_publ_author_name
'Yuwen, Liyan'
'Tang, Jiazhong'
'Qi, Yayu'
'Zou, Tianyi'
'Zhang, Shaotong'
'Zhang, Ya-Qian'
'Zhang, Qing-Wei'

_publ_section_title
;
 Diastereoselective synthesis of cyclopropyl sulfoxides <i>via</i>
 hydrosulfenation.
;
_journal_issue 6
_journal_name_full 'Chemical science'
_journal_page_first 3171
_journal_page_last 3177
_journal_paper_doi 10.1039/d5sc08731g
_journal_volume 17
_journal_year 2026
_chemical_absolute_configuration rmad
_chemical_formula_moiety 'C22 H26 O S'
_chemical_formula_sum 'C22 H26 O S'
_chemical_formula_weight 338.49
_space_group_crystal_system hexagonal
_space_group_IT_number 170
_space_group_name_Hall 'P 65'
_space_group_name_H-M_alt 'P 65'
_atom_sites_solution_hydrogens geom
_atom_sites_solution_primary dual
_audit_creation_date 2025-05-16
_audit_creation_method
;
Olex2 1.5
(compiled 2025.04.05 svn.rf049d14d for OlexSys, GUI svn.r7224)
;
_audit_update_record
;
2025-05-16 deposited with the CCDC.	2025-12-12 downloaded from the CCDC.
;
_cell_angle_alpha 90
_cell_angle_beta 90
_cell_angle_gamma 120
_cell_formula_units_Z 6
_cell_length_a 17.9220(5)
_cell_length_b 17.9220(5)
_cell_length_c 11.4729(5)
_cell_measurement_reflns_used 9981
_cell_measurement_temperature 170.00
_cell_measurement_theta_max 54.23
_cell_measurement_theta_min 2.48
_cell_volume 3191.37(19)
_computing_cell_refinement 'SAINT V8.40B (?, 2016)'
_computing_data_reduction 'SAINT V8.40B (?, 2016)'
_computing_molecular_graphics 'Olex2 1.5 (Dolomanov et al., 2009)'
_computing_publication_material 'Olex2 1.5 (Dolomanov et al., 2009)'
_computing_structure_refinement 'SHELXL 2018/3 (Sheldrick, 2015)'
_computing_structure_solution 'SHELXT  (Sheldrick, 2015)'
_diffrn_ambient_temperature 170.00
_diffrn_measured_fraction_theta_full 0.997
_diffrn_measured_fraction_theta_max 0.994
_diffrn_measurement_device_type 'Bruker D8 Venture'
_diffrn_measurement_method '\f and \w scans'
_diffrn_radiation_type GaK\a
_diffrn_radiation_wavelength 1.34139
_diffrn_reflns_av_R_equivalents 0.1481
_diffrn_reflns_av_unetI/netI 0.0671
_diffrn_reflns_Laue_measured_fraction_full 0.997
_diffrn_reflns_Laue_measured_fraction_max 0.994
_diffrn_reflns_limit_h_max 21
_diffrn_reflns_limit_h_min -21
_diffrn_reflns_limit_k_max 21
_diffrn_reflns_limit_k_min -20
_diffrn_reflns_limit_l_max 13
_diffrn_reflns_limit_l_min -13
_diffrn_reflns_number 42723
_diffrn_reflns_point_group_measured_fraction_full 0.997
_diffrn_reflns_point_group_measured_fraction_max 0.994
_diffrn_reflns_theta_full 53.594
_diffrn_reflns_theta_max 55.014
_diffrn_reflns_theta_min 4.169
_diffrn_source_current 3.57
_diffrn_source_power 0.2491146
_diffrn_source_voltage 69.78
_diffrn_standards_number 0
_exptl_absorpt_coefficient_mu 0.916
_exptl_absorpt_correction_T_max 0.7508
_exptl_absorpt_correction_T_min 0.5269
_exptl_absorpt_correction_type multi-scan
_exptl_absorpt_process_details
;
SADABS-2016/2 (Bruker,2016/2) was used for absorption correction.
wR2(int) was 0.1682 before and 0.1078 after correction.
The Ratio of minimum to maximum transmission is 0.7018.
The \l/2 correction factor is Not present.
;
_exptl_crystal_colour colourless
_exptl_crystal_colour_primary colourless
_exptl_crystal_density_diffrn 1.057
_exptl_crystal_description block
_exptl_crystal_F_000 1092
_exptl_crystal_size_max 0.17
_exptl_crystal_size_mid 0.17
_exptl_crystal_size_min 0.05
_refine_diff_density_max 0.175
_refine_diff_density_min -0.214
_refine_diff_density_rms 0.041
_refine_ls_abs_structure_details
;
 Flack x determined using 1195 quotients [(I+)-(I-)]/[(I+)+(I-)]
 (Parsons, Flack and Wagner, Acta Cryst. B69 (2013) 249-259).
;
_refine_ls_abs_structure_Flack 0.102(18)
_refine_ls_extinction_method none
_refine_ls_goodness_of_fit_ref 1.014
_refine_ls_hydrogen_treatment constr
_refine_ls_matrix_type full
_refine_ls_number_parameters 218
_refine_ls_number_reflns 4030
_refine_ls_number_restraints 1
_refine_ls_restrained_S_all 1.014
_refine_ls_R_factor_all 0.0666
_refine_ls_R_factor_gt 0.0474
_refine_ls_shift/su_max 0.006
_refine_ls_shift/su_mean 0.000
_refine_ls_structure_factor_coef Fsqd
_refine_ls_weighting_details 'w=1/[\s^2^(Fo^2^)+(0.0633P)^2^] where P=(Fo^2^+2Fc^2^)/3'
_refine_ls_weighting_scheme calc
_refine_ls_wR_factor_gt 0.1070
_refine_ls_wR_factor_ref 0.1158
_reflns_Friedel_coverage 0.898
_reflns_Friedel_fraction_full 0.998
_reflns_Friedel_fraction_max 0.993
_reflns_number_gt 3174
_reflns_number_total 4030
_reflns_threshold_expression 'I > 2\s(I)'
_cod_data_source_file d5sc08731g2.cif
_cod_data_source_block 250515yw
_cod_original_cell_volume 3191.4(2)
_cod_database_code 1576499
_shelx_shelxl_version_number 2018/3
_shelx_space_group_comment
;
The symmetry employed for this shelxl refinement is uniquely defined
by the following loop, which should always be used as a source of
symmetry information in preference to the above space-group names.
They are only intended as comments.
;
_shelx_estimated_absorpt_t_max 0.956
_shelx_estimated_absorpt_t_min 0.860
_olex2_refinement_description
;
1. Fixed Uiso
 At 1.2 times of:
  All C(H) groups, All C(H,H) groups
 At 1.5 times of:
  All C(H,H,H) groups
2.a Ternary CH refined with riding coordinates:
 C1(H1), C4(H4), C15(H15)
2.b Secondary CH2 refined with riding coordinates:
 C3(H3A,H3B), C5(H5A,H5B), C6(H6A,H6B), C7(H7A,H7B), C8(H8A,H8B)
2.c Aromatic/amide H refined with riding coordinates:
 C10(H10), C11(H11), C12(H12), C13(H13), C14(H14), C18(H18), C19(H19),
 C20(H20), C21(H21), C22(H22)
2.d Idealised Me refined as rotating group:
 C16(H16A,H16B,H16C)
;
_smtbx_masks_void_probe_radius 1.2
_smtbx_masks_void_truncation_radius 1.2
_olex2_submission_special_instructions 'No special instructions were received'

loop_
_space_group_symop_operation_xyz
'x, y, z'
'-y, x-y, z+2/3'
'-x+y, -x, z+1/3'
'-x, -y, z+1/2'
'y, -x+y, z+1/6'
'x-y, x, z+5/6'

loop_
_atom_site_label
_atom_site_type_symbol
_atom_site_fract_x
_atom_site_fract_y
_atom_site_fract_z
_atom_site_U_iso_or_equiv
_atom_site_adp_type
_atom_site_occupancy
_atom_site_site_symmetry_order
_atom_site_calc_flag
_atom_site_refinement_flags_posn
_atom_site_refinement_flags_adp
_atom_site_refinement_flags_occupancy
_atom_site_disorder_assembly
_atom_site_disorder_group
S1 S 0.49999(6) 0.96885(6) 0.42730(8) 0.0361(3) Uani 1 1 d . . . . .
O1 O 0.55718(18) 1.01777(19) 0.3265(2) 0.0465(7) Uani 1 1 d . . . . .
C1 C 0.4378(2) 1.0169(3) 0.4621(3) 0.0340(9) Uani 1 1 d . . . . .
H1 H 0.470001 1.077130 0.493030 0.041 Uiso 1 1 calc R U . . .
C2 C 0.3450(2) 0.9618(2) 0.5035(3) 0.0334(8) Uani 1 1 d . . . . .
C3 C 0.3630(3) 0.9963(3) 0.3810(3) 0.0407(10) Uani 1 1 d . . . . .
H3A H 0.351322 1.043353 0.361863 0.049 Uiso 1 1 calc R U . . .
H3B H 0.351553 0.954947 0.316867 0.049 Uiso 1 1 calc R U . . .
C4 C 0.3108(2) 1.0010(2) 0.5920(4) 0.0367(9) Uani 1 1 d . . . . .
H4 H 0.316406 0.980833 0.671104 0.044 Uiso 1 1 calc R U . . .
C5 C 0.2160(3) 0.9721(3) 0.5732(4) 0.0491(11) Uani 1 1 d . . . . .
H5A H 0.178823 0.912326 0.600944 0.059 Uiso 1 1 calc R U . . .
H5B H 0.203994 0.975013 0.489552 0.059 Uiso 1 1 calc R U . . .
C6 C 0.1999(3) 1.0355(3) 0.6448(6) 0.0662(15) Uani 1 1 d . . . . .
H6A H 0.170177 1.008549 0.718826 0.079 Uiso 1 1 calc R U . . .
H6B H 0.164059 1.053241 0.600307 0.079 Uiso 1 1 calc R U . . .
C7 C 0.2902(3) 1.1138(3) 0.6690(4) 0.0560(12) Uani 1 1 d . . . . .
H7A H 0.292275 1.167988 0.645358 0.067 Uiso 1 1 calc R U . . .
H7B H 0.304362 1.117391 0.752943 0.067 Uiso 1 1 calc R U . . .
C8 C 0.3531(3) 1.0991(3) 0.5967(4) 0.0455(10) Uani 1 1 d . . . . .
H8A H 0.410299 1.125194 0.634739 0.055 Uiso 1 1 calc R U . . .
H8B H 0.359930 1.123688 0.517536 0.055 Uiso 1 1 calc R U . . .
C9 C 0.3094(2) 0.8664(2) 0.5210(3) 0.0316(8) Uani 1 1 d . . . . .
C10 C 0.3288(2) 0.8377(2) 0.6239(3) 0.0342(9) Uani 1 1 d . . . . .
H10 H 0.364670 0.878339 0.680896 0.041 Uiso 1 1 calc R U . . .
C11 C 0.2964(2) 0.7511(3) 0.6432(4) 0.0387(9) Uani 1 1 d . . . . .
H11 H 0.310871 0.732377 0.712683 0.046 Uiso 1 1 calc R U . . .
C12 C 0.2426(2) 0.6909(3) 0.5615(3) 0.0366(9) Uani 1 1 d . . . . .
H12 H 0.220247 0.631179 0.574984 0.044 Uiso 1 1 calc R U . . .
C13 C 0.2219(3) 0.7183(3) 0.4615(3) 0.0381(10) Uani 1 1 d . . . . .
H13 H 0.184649 0.677323 0.405939 0.046 Uiso 1 1 calc R U . . .
C14 C 0.2551(2) 0.8057(2) 0.4408(3) 0.0377(9) Uani 1 1 d . . . . .
H14 H 0.240400 0.824011 0.371150 0.045 Uiso 1 1 calc R U . . .
C15 C 0.5688(3) 1.0001(3) 0.5577(3) 0.0379(9) Uani 1 1 d . . . . .
H15 H 0.530462 0.976519 0.627414 0.045 Uiso 1 1 calc R U . . .
C16 C 0.6207(3) 0.9539(3) 0.5479(4) 0.0487(11) Uani 1 1 d . . . . .
H16A H 0.581423 0.891505 0.548271 0.073 Uiso 1 1 calc R U . . .
H16B H 0.660384 0.969952 0.614159 0.073 Uiso 1 1 calc R U . . .
H16C H 0.653729 0.970774 0.475112 0.073 Uiso 1 1 calc R U . . .
C17 C 0.6232(2) 1.0964(2) 0.5726(3) 0.0339(9) Uani 1 1 d . . . . .
C18 C 0.6003(3) 1.1376(3) 0.6560(3) 0.0362(9) Uani 1 1 d . . . . .
H18 H 0.549409 1.105213 0.700671 0.043 Uiso 1 1 calc R U . . .
C19 C 0.6514(3) 1.2261(3) 0.6749(3) 0.0393(9) Uani 1 1 d . . . . .
H19 H 0.635330 1.253656 0.732306 0.047 Uiso 1 1 calc R U . . .
C20 C 0.7250(3) 1.2734(3) 0.6100(3) 0.0401(10) Uani 1 1 d . . . . .
H20 H 0.760527 1.333479 0.623617 0.048 Uiso 1 1 calc R U . . .
C21 C 0.7472(3) 1.2333(3) 0.5251(4) 0.0435(10) Uani 1 1 d . . . . .
H21 H 0.797442 1.266249 0.479381 0.052 Uiso 1 1 calc R U . . .
C22 C 0.6967(3) 1.1454(3) 0.5060(4) 0.0386(9) Uani 1 1 d . . . . .
H22 H 0.712416 1.118484 0.447256 0.046 Uiso 1 1 calc R U . . .

loop_
_atom_site_aniso_label
_atom_site_aniso_U_11
_atom_site_aniso_U_22
_atom_site_aniso_U_33
_atom_site_aniso_U_23
_atom_site_aniso_U_13
_atom_site_aniso_U_12
S1 0.0368(5) 0.0362(5) 0.0281(4) -0.0008(4) 0.0018(4) 0.0128(5)
O1 0.0465(17) 0.0547(18) 0.0245(14) 0.0038(12) 0.0048(13) 0.0150(14)
C1 0.032(2) 0.033(2) 0.030(2) 0.0028(15) -0.0013(15) 0.0104(17)
C2 0.037(2) 0.033(2) 0.0279(19) 0.0004(15) -0.0030(16) 0.0160(18)
C3 0.049(3) 0.040(2) 0.032(2) 0.0068(17) -0.0011(18) 0.021(2)
C4 0.040(2) 0.037(2) 0.034(2) 0.0040(18) 0.0005(18) 0.0198(18)
C5 0.047(3) 0.045(2) 0.053(3) 0.003(2) 0.003(2) 0.021(2)
C6 0.051(3) 0.041(3) 0.109(4) 0.010(3) 0.021(3) 0.025(2)
C7 0.067(3) 0.053(3) 0.055(3) -0.002(2) 0.001(2) 0.034(3)
C8 0.047(2) 0.042(2) 0.048(2) -0.005(2) -0.004(2) 0.022(2)
C9 0.0264(19) 0.034(2) 0.032(2) -0.0002(16) -0.0006(16) 0.0135(17)
C10 0.033(2) 0.034(2) 0.031(2) 0.0015(16) -0.0006(15) 0.0137(18)
C11 0.039(2) 0.041(2) 0.037(2) 0.0083(18) 0.0032(18) 0.021(2)
C12 0.035(2) 0.035(2) 0.043(2) 0.0040(17) 0.0069(17) 0.0197(19)
C13 0.034(2) 0.034(2) 0.040(2) -0.0069(16) -0.0015(17) 0.0121(18)
C14 0.035(2) 0.041(2) 0.032(2) 0.0014(18) 0.0012(17) 0.0150(19)
C15 0.044(2) 0.039(2) 0.030(2) -0.0002(17) 0.0028(17) 0.0195(19)
C16 0.058(3) 0.050(3) 0.045(2) -0.005(2) -0.005(2) 0.032(2)
C17 0.037(2) 0.037(2) 0.029(2) 0.0053(16) 0.0003(16) 0.0188(18)
C18 0.041(2) 0.042(2) 0.0269(19) 0.0037(17) -0.0007(16) 0.021(2)
C19 0.050(2) 0.045(2) 0.0265(19) -0.0006(17) -0.0028(18) 0.027(2)
C20 0.040(2) 0.037(2) 0.039(2) -0.0028(18) -0.0080(18) 0.0156(19)
C21 0.034(2) 0.046(3) 0.042(2) 0.0031(19) 0.0048(18) 0.014(2)
C22 0.036(2) 0.038(2) 0.038(2) -0.0024(18) 0.0040(18) 0.017(2)

loop_
_atom_type_symbol
_atom_type_description
_atom_type_scat_dispersion_real
_atom_type_scat_dispersion_imag
_atom_type_scat_source
C C 0.0137 0.0067 'International Tables Vol C Tables 4.2.6.8 and 6.1.1.4'
H H 0.0000 0.0000 'International Tables Vol C Tables 4.2.6.8 and 6.1.1.4'
O O 0.0389 0.0241 'International Tables Vol C Tables 4.2.6.8 and 6.1.1.4'
S S 0.2925 0.4295 'International Tables Vol C Tables 4.2.6.8 and 6.1.1.4'

loop_
_geom_angle_atom_site_label_1
_geom_angle_atom_site_label_2
_geom_angle_atom_site_label_3
_geom_angle
_geom_angle_site_symmetry_1
_geom_angle_site_symmetry_3
_geom_angle_publ_flag
O1 S1 C1 107.64(17) . . ?
O1 S1 C15 106.87(17) . . ?
C1 S1 C15 99.13(18) . . ?
S1 C1 H1 116.3 . . ?
C2 C1 S1 120.3(3) . . ?
C2 C1 H1 116.3 . . ?
C3 C1 S1 116.1(3) . . ?
C3 C1 H1 116.3 . . ?
C3 C1 C2 59.2(2) . . ?
C1 C2 C4 117.8(3) . . ?
C3 C2 C1 60.2(3) . . ?
C3 C2 C4 119.0(3) . . ?
C3 C2 C9 118.2(3) . . ?
C9 C2 C1 118.8(3) . . ?
C9 C2 C4 113.1(3) . . ?
C1 C3 H3A 117.7 . . ?
C1 C3 H3B 117.7 . . ?
C2 C3 C1 60.6(2) . . ?
C2 C3 H3A 117.7 . . ?
C2 C3 H3B 117.7 . . ?
H3A C3 H3B 114.8 . . ?
C2 C4 H4 107.6 . . ?
C2 C4 C8 118.1(3) . . ?
C5 C4 C2 112.7(3) . . ?
C5 C4 H4 107.6 . . ?
C5 C4 C8 102.8(3) . . ?
C8 C4 H4 107.6 . . ?
C4 C5 H5A 110.7 . . ?
C4 C5 H5B 110.7 . . ?
C4 C5 C6 105.2(4) . . ?
H5A C5 H5B 108.8 . . ?
C6 C5 H5A 110.7 . . ?
C6 C5 H5B 110.7 . . ?
C5 C6 H6A 110.6 . . ?
C5 C6 H6B 110.6 . . ?
C5 C6 C7 105.6(4) . . ?
H6A C6 H6B 108.8 . . ?
C7 C6 H6A 110.6 . . ?
C7 C6 H6B 110.6 . . ?
C6 C7 H7A 110.6 . . ?
C6 C7 H7B 110.6 . . ?
H7A C7 H7B 108.7 . . ?
C8 C7 C6 105.9(4) . . ?
C8 C7 H7A 110.6 . . ?
C8 C7 H7B 110.6 . . ?
C4 C8 H8A 111.1 . . ?
C4 C8 H8B 111.1 . . ?
C7 C8 C4 103.5(3) . . ?
C7 C8 H8A 111.1 . . ?
C7 C8 H8B 111.1 . . ?
H8A C8 H8B 109.0 . . ?
C10 C9 C2 119.1(3) . . ?
C14 C9 C2 122.3(3) . . ?
C14 C9 C10 118.6(4) . . ?
C9 C10 H10 119.8 . . ?
C11 C10 C9 120.5(4) . . ?
C11 C10 H10 119.8 . . ?
C10 C11 H11 119.8 . . ?
C10 C11 C12 120.3(4) . . ?
C12 C11 H11 119.8 . . ?
C11 C12 H12 120.2 . . ?
C13 C12 C11 119.6(4) . . ?
C13 C12 H12 120.2 . . ?
C12 C13 H13 119.8 . . ?
C12 C13 C14 120.5(4) . . ?
C14 C13 H13 119.8 . . ?
C9 C14 C13 120.5(4) . . ?
C9 C14 H14 119.7 . . ?
C13 C14 H14 119.7 . . ?
S1 C15 H15 107.9 . . ?
C16 C15 S1 105.8(3) . . ?
C16 C15 H15 107.9 . . ?
C17 C15 S1 113.0(3) . . ?
C17 C15 H15 107.9 . . ?
C17 C15 C16 114.1(4) . . ?
C15 C16 H16A 109.5 . . ?
C15 C16 H16B 109.5 . . ?
C15 C16 H16C 109.5 . . ?
H16A C16 H16B 109.5 . . ?
H16A C16 H16C 109.5 . . ?
H16B C16 H16C 109.5 . . ?
C18 C17 C15 119.6(3) . . ?
C18 C17 C22 118.7(4) . . ?
C22 C17 C15 121.7(3) . . ?
C17 C18 H18 119.6 . . ?
C17 C18 C19 120.7(4) . . ?
C19 C18 H18 119.6 . . ?
C18 C19 H19 120.1 . . ?
C20 C19 C18 119.9(4) . . ?
C20 C19 H19 120.1 . . ?
C19 C20 H20 120.1 . . ?
C19 C20 C21 119.8(4) . . ?
C21 C20 H20 120.1 . . ?
C20 C21 H21 119.7 . . ?
C20 C21 C22 120.5(4) . . ?
C22 C21 H21 119.7 . . ?
C17 C22 H22 119.9 . . ?
C21 C22 C17 120.3(4) . . ?
C21 C22 H22 119.9 . . ?

loop_
_geom_bond_atom_site_label_1
_geom_bond_atom_site_label_2
_geom_bond_distance
_geom_bond_site_symmetry_2
_geom_bond_publ_flag
S1 O1 1.502(3) . ?
S1 C1 1.762(4) . ?
S1 C15 1.840(4) . ?
C1 H1 1.0000 . ?
C1 C2 1.524(5) . ?
C1 C3 1.518(5) . ?
C2 C3 1.504(5) . ?
C2 C4 1.527(5) . ?
C2 C9 1.510(5) . ?
C3 H3A 0.9900 . ?
C3 H3B 0.9900 . ?
C4 H4 1.0000 . ?
C4 C5 1.525(6) . ?
C4 C8 1.529(5) . ?
C5 H5A 0.9900 . ?
C5 H5B 0.9900 . ?
C5 C6 1.541(6) . ?
C6 H6A 0.9900 . ?
C6 H6B 0.9900 . ?
C6 C7 1.547(7) . ?
C7 H7A 0.9900 . ?
C7 H7B 0.9900 . ?
C7 C8 1.526(6) . ?
C8 H8A 0.9900 . ?
C8 H8B 0.9900 . ?
C9 C10 1.399(5) . ?
C9 C14 1.384(5) . ?
C10 H10 0.9500 . ?
C10 C11 1.376(5) . ?
C11 H11 0.9500 . ?
C11 C12 1.390(6) . ?
C12 H12 0.9500 . ?
C12 C13 1.370(5) . ?
C13 H13 0.9500 . ?
C13 C14 1.390(6) . ?
C14 H14 0.9500 . ?
C15 H15 1.0000 . ?
C15 C16 1.527(6) . ?
C15 C17 1.509(5) . ?
C16 H16A 0.9800 . ?
C16 H16B 0.9800 . ?
C16 H16C 0.9800 . ?
C17 C18 1.389(5) . ?
C17 C22 1.391(5) . ?
C18 H18 0.9500 . ?
C18 C19 1.396(6) . ?
C19 H19 0.9500 . ?
C19 C20 1.377(5) . ?
C20 H20 0.9500 . ?
C20 C21 1.382(6) . ?
C21 H21 0.9500 . ?
C21 C22 1.387(6) . ?
C22 H22 0.9500 . ?

loop_
_geom_torsion_atom_site_label_1
_geom_torsion_atom_site_label_2
_geom_torsion_atom_site_label_3
_geom_torsion_atom_site_label_4
_geom_torsion
_geom_torsion_site_symmetry_1
_geom_torsion_site_symmetry_2
_geom_torsion_site_symmetry_3
_geom_torsion_site_symmetry_4
_geom_torsion_publ_flag
S1 C1 C2 C3 -104.1(3) . . . . ?
S1 C1 C2 C4 146.7(3) . . . . ?
S1 C1 C2 C9 3.7(4) . . . . ?
S1 C1 C3 C2 111.3(3) . . . . ?
S1 C15 C17 C18 104.3(3) . . . . ?
S1 C15 C17 C22 -76.7(4) . . . . ?
O1 S1 C1 C2 144.5(3) . . . . ?
O1 S1 C1 C3 76.4(3) . . . . ?
O1 S1 C15 C16 -74.7(3) . . . . ?
O1 S1 C15 C17 50.9(3) . . . . ?
C1 S1 C15 C16 173.6(3) . . . . ?
C1 S1 C15 C17 -60.8(3) . . . . ?
C1 C2 C4 C5 144.6(3) . . . . ?
C1 C2 C4 C8 24.9(5) . . . . ?
C1 C2 C9 C10 80.7(4) . . . . ?
C1 C2 C9 C14 -102.2(4) . . . . ?
C2 C4 C5 C6 -164.7(3) . . . . ?
C2 C4 C8 C7 166.1(3) . . . . ?
C2 C9 C10 C11 179.1(4) . . . . ?
C2 C9 C14 C13 -178.4(3) . . . . ?
C3 C1 C2 C4 -109.2(4) . . . . ?
C3 C1 C2 C9 107.8(4) . . . . ?
C3 C2 C4 C5 75.1(4) . . . . ?
C3 C2 C4 C8 -44.6(5) . . . . ?
C3 C2 C9 C10 150.3(4) . . . . ?
C3 C2 C9 C14 -32.6(5) . . . . ?
C4 C2 C3 C1 107.3(4) . . . . ?
C4 C2 C9 C10 -64.0(4) . . . . ?
C4 C2 C9 C14 113.2(4) . . . . ?
C4 C5 C6 C7 17.7(5) . . . . ?
C5 C4 C8 C7 41.3(4) . . . . ?
C5 C6 C7 C8 7.9(5) . . . . ?
C6 C7 C8 C4 -30.4(5) . . . . ?
C8 C4 C5 C6 -36.5(4) . . . . ?
C9 C2 C3 C1 -108.9(4) . . . . ?
C9 C2 C4 C5 -70.4(4) . . . . ?
C9 C2 C4 C8 169.9(3) . . . . ?
C9 C10 C11 C12 -1.2(6) . . . . ?
C10 C9 C14 C13 -1.2(5) . . . . ?
C10 C11 C12 C13 0.0(6) . . . . ?
C11 C12 C13 C14 0.7(6) . . . . ?
C12 C13 C14 C9 -0.1(6) . . . . ?
C14 C9 C10 C11 1.8(5) . . . . ?
C15 S1 C1 C2 -104.4(3) . . . . ?
C15 S1 C1 C3 -172.5(3) . . . . ?
C15 C17 C18 C19 177.4(3) . . . . ?
C15 C17 C22 C21 -177.4(4) . . . . ?
C16 C15 C17 C18 -134.7(4) . . . . ?
C16 C15 C17 C22 44.4(5) . . . . ?
C17 C18 C19 C20 0.3(5) . . . . ?
C18 C17 C22 C21 1.7(6) . . . . ?
C18 C19 C20 C21 1.2(6) . . . . ?
C19 C20 C21 C22 -1.2(6) . . . . ?
C20 C21 C22 C17 -0.2(6) . . . . ?
C22 C17 C18 C19 -1.7(5) . . . . ?

loop_
_smtbx_masks_void_nr
_smtbx_masks_void_average_x
_smtbx_masks_void_average_y
_smtbx_masks_void_average_z
_smtbx_masks_void_volume
_smtbx_masks_void_count_electrons
_smtbx_masks_void_content
1 0.000 0.000 -0.901 650.6 241.6 ?
